data_7242453
loop_
_publ_author_name
'Hasuo, Naohiro'
'Takahashi, Kiyonori'
'Hisaki, Ichiro'
'Kokado, Kenta'
'Nakamura, Takayoshi'

_publ_section_title
;
 Molecular motion of halogenated ethylammonium/[18]crown-6 supramolecular
 ions in nickel dithiolate magnetic crystals
;
_journal_issue 14
_journal_name_full CrystEngComm
_journal_page_first 2756
_journal_page_last 2763
_journal_paper_doi 10.1039/D1CE00253H
_journal_volume 23
_journal_year 2021
_chemical_formula_moiety 'C6 Ni S10, C2 H7 Br N, C12 H24 O6'
_chemical_formula_sum 'C20 H31 Br N Ni O6 S10'
_chemical_formula_weight 840.68
_space_group_crystal_system triclinic
_space_group_IT_number 2
_space_group_name_Hall '-P 1'
_space_group_name_H-M_alt 'P -1'
_atom_sites_solution_hydrogens geom
_atom_sites_solution_primary dual
_audit_creation_date 2020-11-10
_audit_creation_method
;
Olex2 1.3-ac4
(compiled 2019.10.09 svn.r3662 for Rigaku Oxford Diffraction, GUI svn.r5959)
;
_audit_update_record
;
2020-12-31 deposited with the CCDC.	2021-03-18 downloaded from the CCDC.
;
_cell_angle_alpha 65.630(4)
_cell_angle_beta 81.204(4)
_cell_angle_gamma 78.269(4)
_cell_formula_units_Z 2
_cell_length_a 11.1865(5)
_cell_length_b 12.1459(5)
_cell_length_c 13.7395(6)
_cell_measurement_reflns_used 13915
_cell_measurement_temperature 333
_cell_measurement_theta_max 28.5810
_cell_measurement_theta_min 1.8750
_cell_volume 1659.95(14)
_computing_cell_refinement 'CrysAlisPro 1.171.41.63a (Rigaku OD, 2020)'
_computing_data_collection 'CrysAlisPro 1.171.41.63a (Rigaku OD, 2020)'
_computing_data_reduction 'CrysAlisPro 1.171.41.63a (Rigaku OD, 2020)'
_computing_molecular_graphics 'Olex2 1.3-ac4 (Dolomanov et al., 2009)'
_computing_publication_material 'Olex2 1.3-ac4 (Dolomanov et al., 2009)'
_computing_structure_refinement 'ShelXL 2018/3 (Sheldrick, 2015)'
_computing_structure_solution 'ShelXT n/a (Sheldrick, 2015)'
_diffrn_ambient_temperature 333
_diffrn_detector 'Hybrid Pixel Array Detector'
_diffrn_detector_area_resol_mean 10.0000
_diffrn_detector_type HyPix
_diffrn_measured_fraction_theta_full 1.000
_diffrn_measured_fraction_theta_max 0.887
_diffrn_measurement_details
;
List of Runs (angles in degrees, time in seconds):

  # Type    Start    End  Width  t~exp~   \w     \q     \k     \f   Frames
#--------------------------------------------------------------------------
  1  \w    -25.00 103.00   0.50    1.27    --   21.69  19.00  30.00  256
  2  \w     46.00  91.00   0.50    1.27    --   21.69 178.00 150.00   90
  3  \w     69.00 102.00   0.50    1.27    --   21.69 160.00-118.00   66
  4  \w    -40.00 103.00   0.50    1.27    --   21.69  37.00-120.00  286
  5  \w    -25.00  55.00   0.50    1.27    --  -21.62  19.00-120.00  160
  6  \w    -72.00  -9.00   0.50    1.27    --  -21.62 117.00  90.00  126
  7  \w   -116.00 -59.00   0.50    1.27    --  -21.62 160.00-118.00  114
  8  \w    -24.00  60.00   0.50    1.27    --  -21.62  19.00 -30.00  168
  9  \w    -33.00  40.00   0.50    1.27    --   21.69 -37.00-180.00  146
 10  \w    -17.00  37.00   0.50    1.27    --  -21.62 -99.00-180.00  108
 11  \w     61.00  87.00   0.50    1.27    --   21.69-160.00-148.00   52
 12  \w     18.00  72.00   0.50    1.27    --   21.69-117.00   2.00  108
 13  \w   -105.00  18.00   0.50    1.27    --  -21.62 -57.00  90.00  246
 14  \w    -18.00  38.00   0.50    1.27    --  -21.62 -99.00 -30.00  112
 15  \w   -109.00  44.00   0.50    1.27    --  -21.62 -37.00-150.00  306
 16  \w    -88.00 -62.00   0.50    1.27    --  -21.62-160.00-148.00   52
;
_diffrn_measurement_device 'four-circle diffractometer'
_diffrn_measurement_device_type 'XtaLAB Synergy R, HyPix'
_diffrn_measurement_method '\w scans'
_diffrn_measurement_specimen_support 'Mitegen 50um'
_diffrn_orient_matrix_type 'CrysAlisPro convention (1999,Acta A55,543-557)'
_diffrn_orient_matrix_UB_11 0.0294740000
_diffrn_orient_matrix_UB_12 0.0065210000
_diffrn_orient_matrix_UB_13 0.0390777000
_diffrn_orient_matrix_UB_21 -0.0246049000
_diffrn_orient_matrix_UB_22 -0.0506875000
_diffrn_orient_matrix_UB_23 0.0404065000
_diffrn_orient_matrix_UB_31 0.0523921000
_diffrn_orient_matrix_UB_32 -0.0400075000
_diffrn_orient_matrix_UB_33 -0.0084612000
_diffrn_radiation_collimation 0.3
_diffrn_radiation_monochromator mirror
_diffrn_radiation_probe x-ray
_diffrn_radiation_type 'Mo K\a'
_diffrn_radiation_wavelength 0.71073
_diffrn_reflns_av_R_equivalents 0.0896
_diffrn_reflns_av_unetI/netI 0.0734
_diffrn_reflns_Laue_measured_fraction_full 1.000
_diffrn_reflns_Laue_measured_fraction_max 0.887
_diffrn_reflns_limit_h_max 15
_diffrn_reflns_limit_h_min -14
_diffrn_reflns_limit_k_max 15
_diffrn_reflns_limit_k_min -15
_diffrn_reflns_limit_l_max 17
_diffrn_reflns_limit_l_min -18
_diffrn_reflns_number 34340
_diffrn_reflns_point_group_measured_fraction_full 1.000
_diffrn_reflns_point_group_measured_fraction_max 0.887
_diffrn_reflns_theta_full 25.242
_diffrn_reflns_theta_max 29.036
_diffrn_reflns_theta_min 1.865
_diffrn_source 'micro-focus sealed X-ray tube'
_diffrn_source_current 24.0
_diffrn_source_power 1.2
_diffrn_source_target Mo
_diffrn_source_type 'Mova (Mo) X-ray Source'
_diffrn_source_voltage 50.0
_exptl_absorpt_coefficient_mu 2.452
_exptl_absorpt_correction_T_max 1.00000
_exptl_absorpt_correction_T_min 0.36099
_exptl_absorpt_correction_type multi-scan
_exptl_absorpt_process_details
;
CrysAlisPro 1.171.41.63a (Rigaku Oxford Diffraction, 2020)
Empirical absorption correction using spherical harmonics,
 implemented in SCALE3 ABSPACK scaling algorithm.
;
_exptl_crystal_colour black
_exptl_crystal_colour_primary black
_exptl_crystal_density_diffrn 1.682
_exptl_crystal_description block
_exptl_crystal_F_000 858
_exptl_crystal_size_max 0.4
_exptl_crystal_size_mid 0.11
_exptl_crystal_size_min 0.07
_refine_diff_density_max 0.512
_refine_diff_density_min -0.361
_refine_diff_density_rms 0.073
_refine_ls_extinction_method none
_refine_ls_goodness_of_fit_ref 1.027
_refine_ls_hydrogen_treatment constr
_refine_ls_matrix_type full
_refine_ls_number_parameters 393
_refine_ls_number_reflns 7868
_refine_ls_number_restraints 13
_refine_ls_restrained_S_all 1.027
_refine_ls_R_factor_all 0.0879
_refine_ls_R_factor_gt 0.0450
_refine_ls_shift/su_max 0.001
_refine_ls_shift/su_mean 0.000
_refine_ls_structure_factor_coef Fsqd
_refine_ls_weighting_details 'w=1/[\s^2^(Fo^2^)+(0.0466P)^2^] where P=(Fo^2^+2Fc^2^)/3'
_refine_ls_weighting_scheme calc
_refine_ls_wR_factor_gt 0.1086
_refine_ls_wR_factor_ref 0.1248
_reflns_Friedel_coverage 0.000
_reflns_number_gt 4844
_reflns_number_total 7868
_reflns_threshold_expression 'I > 2\s(I)'
_cod_data_source_file d1ce00253h3.cif
_cod_data_source_block 333k
_cod_depositor_comments 'Adding full bibliography for 7242434--7242480.cif.'
_cod_database_code 7242453
_shelx_shelxl_version_number 2018/3
_chemical_oxdiff_formula BrCHNONiS
_shelx_space_group_comment
;
The symmetry employed for this shelxl refinement is uniquely defined
by the following loop, which should always be used as a source of
symmetry information in preference to the above space-group names.
They are only intended as comments.
;
_shelx_estimated_absorpt_t_max 0.847
_shelx_estimated_absorpt_t_min 0.440
_reflns_odcompleteness_completeness 100.00
_reflns_odcompleteness_iscentric 1
_reflns_odcompleteness_theta 26.32
_olex2_refinement_description
;
1. Fixed Uiso
 At 1.2 times of:
  All C(H,H) groups, All N(H,H,H,H,H,H) groups
2. Uiso/Uaniso restraints and constraints
C1A \\sim N1: within 2A with sigma of 0.04 and sigma for terminal atoms of 0.08
within 2A
C1 \\sim C2: within 2A with sigma of 0.04 and sigma for terminal atoms of 0.08
within 2A
3. Others
 1*[Sof(Br1)]+1*[Sof(Br1B)]+1*[Sof(Br1A)]=1 with esd of 0.0001
 Sof(H1BD)=Sof(H1BE)=Sof(H1BF)=Sof(C1A)=Sof(H1AD)=Sof(H1AE)=Sof(C2A)=Sof(H2AA)=
 Sof(H2AB)=1-FVAR(1)
 Sof(H1AA)=Sof(H1AB)=Sof(H1AC)=Sof(C1)=Sof(H1A)=Sof(H1B)=Sof(C2)=Sof(H2A)=
 Sof(H2B)=FVAR(1)
4.a Secondary CH2 refined with riding coordinates:
 C10(H10A,H10B), C8(H8A,H8B), C11(H11A,H11B), C12(H12A,H12B), C9(H9A,H9B),
 C14(H14A,H14B), C3(H3A,H3B), C13(H13A,H13B), C7(H7A,H7B), C4(H4A,H4B), C6(H6A,
 H6B), C5(H5A,H5B), C1A(H1AD,H1AE), C1(H1A,H1B), C2(H2A,H2B), C2A(H2AA,H2AB)
4.b Idealised Me refined as rotating group:
 N1(H1BD,H1BE,H1BF), N1(H1AA,H1AB,H1AC)
;
_olex2_exptl_crystal_mounting_method loop
_olex2_submission_special_instructions 'No special instructions were received'
_oxdiff_exptl_absorpt_empirical_details
;
Empirical correction (ABSPACK) includes:
- Absorption correction using spherical harmonics
- Frame scaling
;
_oxdiff_exptl_absorpt_empirical_full_max 4.201
_oxdiff_exptl_absorpt_empirical_full_min 0.269

loop_
_space_group_symop_operation_xyz
'x, y, z'
'-x, -y, -z'

loop_
_atom_site_label
_atom_site_type_symbol
_atom_site_fract_x
_atom_site_fract_y
_atom_site_fract_z
_atom_site_U_iso_or_equiv
_atom_site_adp_type
_atom_site_occupancy
_atom_site_site_symmetry_order
_atom_site_calc_flag
_atom_site_refinement_flags_posn
_atom_site_refinement_flags_adp
_atom_site_refinement_flags_occupancy
_atom_site_disorder_assembly
_atom_site_disorder_group
Ni1 Ni 0.13341(3) 0.46400(3) 0.88309(3) 0.04421(13) Uani 1 1 d . . . . .
S1 S 0.09996(7) 0.33940(7) 0.81746(6) 0.0494(2) Uani 1 1 d . . . . .
S3 S 0.20733(7) 0.07281(7) 0.86682(7) 0.0519(2) Uani 1 1 d . . . . .
S9 S 0.05427(7) 0.84293(7) 0.92129(7) 0.0533(2) Uani 1 1 d . . . . .
S4 S 0.35659(7) 0.06315(7) 1.02448(7) 0.0515(2) Uani 1 1 d . . . . .
S2 S 0.26451(7) 0.32811(7) 0.98869(7) 0.0544(2) Uani 1 1 d . . . . .
S7 S 0.15999(8) 0.58078(7) 0.95830(7) 0.0560(2) Uani 1 1 d . . . . .
S6 S 0.01182(8) 0.60754(7) 0.77162(7) 0.0579(2) Uani 1 1 d . . . . .
S8 S -0.07949(8) 0.87085(8) 0.74700(8) 0.0654(3) Uani 1 1 d . . . . .
S5 S 0.36374(9) -0.16204(7) 0.98824(8) 0.0679(3) Uani 1 1 d . . . . .
S10 S -0.09579(9) 1.08215(8) 0.80843(9) 0.0746(3) Uani 1 1 d . . . . .
Br1A Br 0.07788(9) 0.14509(11) 0.54001(13) 0.0916(4) Uani 0.562(2) 1 d . . P A 3
O5 O 0.3594(2) 0.3937(2) 0.61845(18) 0.0659(6) Uani 1 1 d . . . . .
O6 O 0.5665(2) 0.2209(2) 0.62428(19) 0.0707(7) Uani 1 1 d . . . . .
O4 O 0.2565(2) 0.5349(2) 0.4213(2) 0.0736(7) Uani 1 1 d . . . . .
O1 O 0.6415(2) 0.1420(2) 0.4568(2) 0.0779(7) Uani 1 1 d . . . . .
N1 N 0.3984(2) 0.2929(3) 0.4591(2) 0.0597(7) Uani 1 1 d . U . . .
H1BD H 0.417022 0.287650 0.395611 0.072 Uiso 0.391(13) 1 calc R U P B 2
H1BE H 0.467055 0.283371 0.488922 0.072 Uiso 0.391(13) 1 calc R U P B 2
H1BF H 0.354927 0.365871 0.450348 0.072 Uiso 0.391(13) 1 calc R U P B 2
H1AA H 0.373560 0.362731 0.405346 0.072 Uiso 0.609(13) 1 calc R U P B 1
H1AB H 0.476812 0.266701 0.445101 0.072 Uiso 0.609(13) 1 calc R U P B 1
H1AC H 0.389903 0.305108 0.519480 0.072 Uiso 0.609(13) 1 calc R U P B 1
O3 O 0.3224(2) 0.4669(3) 0.2533(2) 0.0853(8) Uani 1 1 d . . . . .
O2 O 0.5423(3) 0.3061(3) 0.2632(2) 0.1017(11) Uani 1 1 d . . . . .
C19 C 0.0701(2) 0.7150(2) 0.8898(2) 0.0440(7) Uani 1 1 d . . . . .
C15 C 0.1969(2) 0.2087(2) 0.8850(2) 0.0419(7) Uani 1 1 d . . . . .
C16 C 0.2673(2) 0.2031(2) 0.9596(2) 0.0435(7) Uani 1 1 d . . . . .
C18 C 0.0063(3) 0.7269(3) 0.8089(3) 0.0509(8) Uani 1 1 d . . . . .
C20 C -0.0432(3) 0.9394(3) 0.8248(3) 0.0537(8) Uani 1 1 d . . . . .
C17 C 0.3116(3) -0.0158(3) 0.9613(2) 0.0480(7) Uani 1 1 d . . . . .
C10 C 0.3029(4) 0.5177(3) 0.5880(3) 0.0737(11) Uani 1 1 d . . . . .
H10A H 0.363168 0.571174 0.549690 0.088 Uiso 1 1 calc R U . . .
H10B H 0.270155 0.533270 0.651479 0.088 Uiso 1 1 calc R U . . .
C8 C 0.1768(3) 0.5718(4) 0.3416(3) 0.0812(12) Uani 1 1 d . . . . .
H8A H 0.130665 0.651795 0.332523 0.097 Uiso 1 1 calc R U . . .
H8B H 0.119236 0.514587 0.362538 0.097 Uiso 1 1 calc R U . . .
C11 C 0.4477(3) 0.3593(4) 0.6940(3) 0.0730(11) Uani 1 1 d . . . . .
H11A H 0.408786 0.368321 0.759003 0.088 Uiso 1 1 calc R U . . .
H11B H 0.510226 0.411824 0.664799 0.088 Uiso 1 1 calc R U . . .
C12 C 0.5042(4) 0.2303(4) 0.7188(3) 0.0765(11) Uani 1 1 d . . . . .
H12A H 0.561322 0.204106 0.773551 0.092 Uiso 1 1 calc R U . . .
H12B H 0.441459 0.178074 0.745703 0.092 Uiso 1 1 calc R U . . .
C9 C 0.2031(3) 0.5437(4) 0.5188(3) 0.0811(12) Uani 1 1 d . . . . .
H9A H 0.146787 0.485096 0.553830 0.097 Uiso 1 1 calc R U . . .
H9B H 0.157928 0.625124 0.504933 0.097 Uiso 1 1 calc R U . . .
C14 C 0.7166(4) 0.1163(4) 0.5400(4) 0.0865(13) Uani 1 1 d . . . . .
H14A H 0.764888 0.181277 0.520360 0.104 Uiso 1 1 calc R U . . .
H14B H 0.772246 0.040295 0.551385 0.104 Uiso 1 1 calc R U . . .
C3 C 0.7078(4) 0.1714(4) 0.3552(4) 0.0917(14) Uani 1 1 d . . . . .
H3A H 0.769675 0.102293 0.356104 0.110 Uiso 1 1 calc R U . . .
H3B H 0.748995 0.240396 0.339843 0.110 Uiso 1 1 calc R U . . .
C13 C 0.6378(4) 0.1059(4) 0.6403(3) 0.0917(14) Uani 1 1 d . . . . .
H13A H 0.585071 0.045015 0.657387 0.110 Uiso 1 1 calc R U . . .
H13B H 0.688318 0.080796 0.699567 0.110 Uiso 1 1 calc R U . . .
C7 C 0.2451(4) 0.5774(4) 0.2400(3) 0.0782(11) Uani 1 1 d . . . . .
H7A H 0.188000 0.594730 0.187135 0.094 Uiso 1 1 calc R U . . .
H7B H 0.293416 0.643307 0.213726 0.094 Uiso 1 1 calc R U . . .
C4 C 0.6274(4) 0.2012(5) 0.2729(4) 0.1009(16) Uani 1 1 d . . . . .
H4A H 0.675366 0.214382 0.205103 0.121 Uiso 1 1 calc R U . . .
H4B H 0.584374 0.133065 0.289706 0.121 Uiso 1 1 calc R U . . .
C6 C 0.4011(4) 0.4710(5) 0.1623(3) 0.1019(17) Uani 1 1 d . . . . .
H6A H 0.456173 0.529100 0.147663 0.122 Uiso 1 1 calc R U . . .
H6B H 0.353038 0.499297 0.101000 0.122 Uiso 1 1 calc R U . . .
C5 C 0.4720(5) 0.3526(6) 0.1763(4) 0.134(2) Uani 1 1 d . . . . .
H5A H 0.416975 0.295940 0.186188 0.161 Uiso 1 1 calc R U . . .
H5B H 0.525227 0.359751 0.111960 0.161 Uiso 1 1 calc R U . . .
C1A C 0.321(2) 0.189(2) 0.5341(16) 0.105(6) Uani 0.391(13) 1 d . U P B 2
H1AD H 0.325515 0.137272 0.495562 0.126 Uiso 0.391(13) 1 calc R U P B 2
H1AE H 0.368877 0.141645 0.595334 0.126 Uiso 0.391(13) 1 calc R U P B 2
C1 C 0.3260(15) 0.2027(13) 0.4708(17) 0.139(5) Uani 0.609(13) 1 d . U P B 1
H1A H 0.366717 0.162672 0.423753 0.167 Uiso 0.609(13) 1 calc R U P B 1
H1B H 0.333138 0.141758 0.543378 0.167 Uiso 0.609(13) 1 calc R U P B 1
Br1B Br 0.1051(2) 0.2297(3) 0.4744(3) 0.0858(12) Uani 0.207(2) 1 d . . P B 2
Br1 Br 0.1222(4) 0.2047(4) 0.5679(4) 0.1414(19) Uani 0.232(2) 1 d . . P B 1
C2 C 0.2094(10) 0.2266(9) 0.4545(9) 0.160(6) Uani 0.609(13) 1 d . U P B 1
H2A H 0.192269 0.174156 0.422582 0.192 Uiso 0.609(13) 1 calc R U P B 1
H2B H 0.189646 0.310829 0.404695 0.192 Uiso 0.609(13) 1 calc R U P B 1
C2A C 0.2178(15) 0.1966(16) 0.5714(13) 0.115(6) Uani 0.391(13) 1 d . . P B 2
H2AA H 0.202082 0.260641 0.598663 0.138 Uiso 0.391(13) 1 calc R U P B 2
H2AB H 0.207084 0.120067 0.631431 0.138 Uiso 0.391(13) 1 calc R U P B 2

loop_
_atom_site_aniso_label
_atom_site_aniso_U_11
_atom_site_aniso_U_22
_atom_site_aniso_U_33
_atom_site_aniso_U_23
_atom_site_aniso_U_13
_atom_site_aniso_U_12
Ni1 0.0461(2) 0.0324(2) 0.0511(3) -0.01525(18) -0.01197(18) 0.00408(16)
S1 0.0520(4) 0.0372(4) 0.0572(5) -0.0163(4) -0.0198(4) 0.0033(3)
S3 0.0575(5) 0.0377(4) 0.0638(5) -0.0225(4) -0.0155(4) -0.0014(3)
S9 0.0573(5) 0.0366(4) 0.0655(6) -0.0219(4) -0.0106(4) 0.0014(3)
S4 0.0556(5) 0.0372(4) 0.0596(5) -0.0201(4) -0.0192(4) 0.0106(3)
S2 0.0628(5) 0.0395(4) 0.0652(6) -0.0260(4) -0.0273(4) 0.0109(4)
S7 0.0660(5) 0.0369(4) 0.0657(6) -0.0207(4) -0.0292(4) 0.0098(4)
S6 0.0672(5) 0.0415(4) 0.0675(6) -0.0240(4) -0.0298(4) 0.0102(4)
S8 0.0702(6) 0.0425(5) 0.0786(6) -0.0216(5) -0.0331(5) 0.0175(4)
S5 0.0807(6) 0.0363(4) 0.0863(7) -0.0276(5) -0.0201(5) 0.0094(4)
S10 0.0739(6) 0.0391(5) 0.1039(8) -0.0287(5) -0.0143(5) 0.0131(4)
Br1A 0.0636(5) 0.0721(7) 0.1249(9) -0.0305(7) 0.0081(5) -0.0094(4)
O5 0.0672(15) 0.0740(16) 0.0649(16) -0.0373(13) -0.0046(12) -0.0081(12)
O6 0.0715(16) 0.0652(16) 0.0616(16) -0.0162(13) -0.0157(13) 0.0082(13)
O4 0.0662(15) 0.0793(17) 0.0677(17) -0.0297(14) -0.0100(13) 0.0105(13)
O1 0.0633(15) 0.0850(19) 0.0763(19) -0.0277(15) -0.0130(14) 0.0049(14)
N1 0.0532(16) 0.0644(18) 0.0617(19) -0.0290(15) -0.0140(14) 0.0069(14)
O3 0.0750(17) 0.096(2) 0.0691(18) -0.0269(16) -0.0219(14) 0.0195(16)
O2 0.103(2) 0.127(3) 0.0679(18) -0.0518(18) -0.0227(16) 0.038(2)
C19 0.0420(16) 0.0324(14) 0.0553(19) -0.0183(14) -0.0036(14) 0.0012(12)
C15 0.0435(16) 0.0304(14) 0.0504(18) -0.0162(14) -0.0069(13) 0.0001(12)
C16 0.0393(15) 0.0352(15) 0.0526(19) -0.0175(14) -0.0072(13) 0.0044(12)
C18 0.0446(17) 0.0377(16) 0.066(2) -0.0214(16) -0.0117(15) 0.0110(13)
C20 0.0487(18) 0.0379(16) 0.066(2) -0.0178(16) -0.0057(16) 0.0061(14)
C17 0.0490(17) 0.0368(16) 0.054(2) -0.0162(15) -0.0060(14) 0.0009(13)
C10 0.087(3) 0.064(2) 0.075(3) -0.038(2) 0.008(2) -0.011(2)
C8 0.058(2) 0.071(3) 0.095(3) -0.020(2) -0.026(2) 0.018(2)
C11 0.073(2) 0.098(3) 0.059(2) -0.040(2) -0.0001(19) -0.019(2)
C12 0.083(3) 0.092(3) 0.050(2) -0.019(2) -0.013(2) -0.018(2)
C9 0.069(3) 0.072(3) 0.093(3) -0.035(2) 0.001(2) 0.010(2)
C14 0.072(3) 0.076(3) 0.106(4) -0.036(3) -0.039(3) 0.023(2)
C3 0.082(3) 0.087(3) 0.085(3) -0.030(3) 0.003(3) 0.018(2)
C13 0.106(3) 0.073(3) 0.081(3) -0.019(2) -0.045(3) 0.020(3)
C7 0.070(2) 0.078(3) 0.078(3) -0.018(2) -0.031(2) 0.000(2)
C4 0.100(3) 0.115(4) 0.085(3) -0.053(3) -0.002(3) 0.015(3)
C6 0.102(3) 0.134(4) 0.057(3) -0.034(3) -0.030(2) 0.021(3)
C5 0.136(4) 0.185(6) 0.072(3) -0.065(4) -0.039(3) 0.051(4)
C1A 0.114(13) 0.154(14) 0.086(12) -0.071(12) 0.000(10) -0.058(10)
C1 0.151(12) 0.125(8) 0.145(13) -0.035(10) -0.006(11) -0.072(8)
Br1B 0.0579(15) 0.103(2) 0.100(2) -0.042(2) -0.0248(13) -0.0016(13)
Br1 0.099(3) 0.157(3) 0.147(4) -0.062(3) 0.026(2) 0.004(3)
C2 0.122(10) 0.132(8) 0.162(12) 0.052(7) -0.078(8) -0.074(7)
C2A 0.068(11) 0.192(16) 0.135(14) -0.125(13) -0.016(9) 0.013(10)

loop_
_atom_type_symbol
_atom_type_description
_atom_type_scat_dispersion_real
_atom_type_scat_dispersion_imag
_atom_type_scat_source
C C 0.0033 0.0016 'International Tables Vol C Tables 4.2.6.8 and 6.1.1.4'
H H 0.0000 0.0000 'International Tables Vol C Tables 4.2.6.8 and 6.1.1.4'
Br Br -0.2901 2.4595 'International Tables Vol C Tables 4.2.6.8 and 6.1.1.4'
N N 0.0061 0.0033 'International Tables Vol C Tables 4.2.6.8 and 6.1.1.4'
Ni Ni 0.3393 1.1124 'International Tables Vol C Tables 4.2.6.8 and 6.1.1.4'
O O 0.0106 0.0060 'International Tables Vol C Tables 4.2.6.8 and 6.1.1.4'
S S 0.1246 0.1234 'International Tables Vol C Tables 4.2.6.8 and 6.1.1.4'

loop_
_geom_angle_atom_site_label_1
_geom_angle_atom_site_label_2
_geom_angle_atom_site_label_3
_geom_angle
_geom_angle_site_symmetry_1
_geom_angle_site_symmetry_3
_geom_angle_publ_flag
S1 Ni1 S6 88.53(3) . . ?
S2 Ni1 S1 93.20(3) . . ?
S2 Ni1 S6 176.11(4) . . ?
S7 Ni1 S1 176.10(4) . . ?
S7 Ni1 S2 85.56(3) . . ?
S7 Ni1 S6 92.93(3) . . ?
C15 S1 Ni1 101.75(10) . . ?
C17 S3 C15 97.17(13) . . ?
C20 S9 C19 97.16(14) . . ?
C17 S4 C16 97.49(13) . . ?
C16 S2 Ni1 102.30(10) . . ?
C19 S7 Ni1 102.43(10) . . ?
C18 S6 Ni1 101.87(10) . . ?
C20 S8 C18 97.76(14) . . ?
C10 O5 C11 112.7(3) . . ?
C13 O6 C12 114.2(3) . . ?
C8 O4 C9 115.4(3) . . ?
C14 O1 C3 112.6(3) . . ?
H1BD N1 H1BE 109.5 . . ?
H1BD N1 H1BF 109.5 . . ?
H1BE N1 H1BF 109.5 . . ?
H1AA N1 H1AB 109.5 . . ?
H1AA N1 H1AC 109.5 . . ?
H1AB N1 H1AC 109.5 . . ?
C1A N1 H1BD 109.5 . . ?
C1A N1 H1BE 109.5 . . ?
C1A N1 H1BF 109.5 . . ?
C1 N1 H1AA 109.5 . . ?
C1 N1 H1AB 109.5 . . ?
C1 N1 H1AC 109.5 . . ?
C7 O3 C6 113.7(3) . . ?
C5 O2 C4 116.0(3) . . ?
S7 C19 S9 121.86(17) . . ?
C18 C19 S9 116.8(2) . . ?
C18 C19 S7 121.4(2) . . ?
S1 C15 S3 122.74(16) . . ?
C16 C15 S1 121.7(2) . . ?
C16 C15 S3 115.5(2) . . ?
S2 C16 S4 122.55(17) . . ?
C15 C16 S4 116.4(2) . . ?
C15 C16 S2 121.0(2) . . ?
S6 C18 S8 123.48(18) . . ?
C19 C18 S6 121.4(2) . . ?
C19 C18 S8 115.1(2) . . ?
S9 C20 S8 113.16(16) . . ?
S10 C20 S9 123.1(2) . . ?
S10 C20 S8 123.76(18) . . ?
S4 C17 S3 113.42(15) . . ?
S5 C17 S3 123.69(18) . . ?
S5 C17 S4 122.89(17) . . ?
O5 C10 H10A 109.7 . . ?
O5 C10 H10B 109.7 . . ?
O5 C10 C9 109.9(3) . . ?
H10A C10 H10B 108.2 . . ?
C9 C10 H10A 109.7 . . ?
C9 C10 H10B 109.7 . . ?
O4 C8 H8A 109.6 . . ?
O4 C8 H8B 109.6 . . ?
O4 C8 C7 110.4(3) . . ?
H8A C8 H8B 108.1 . . ?
C7 C8 H8A 109.6 . . ?
C7 C8 H8B 109.6 . . ?
O5 C11 H11A 109.9 . . ?
O5 C11 H11B 109.9 . . ?
O5 C11 C12 109.1(3) . . ?
H11A C11 H11B 108.3 . . ?
C12 C11 H11A 109.9 . . ?
C12 C11 H11B 109.9 . . ?
O6 C12 C11 108.8(3) . . ?
O6 C12 H12A 109.9 . . ?
O6 C12 H12B 109.9 . . ?
C11 C12 H12A 109.9 . . ?
C11 C12 H12B 109.9 . . ?
H12A C12 H12B 108.3 . . ?
O4 C9 C10 107.9(3) . . ?
O4 C9 H9A 110.1 . . ?
O4 C9 H9B 110.1 . . ?
C10 C9 H9A 110.1 . . ?
C10 C9 H9B 110.1 . . ?
H9A C9 H9B 108.4 . . ?
O1 C14 H14A 109.8 . . ?
O1 C14 H14B 109.8 . . ?
O1 C14 C13 109.2(3) . . ?
H14A C14 H14B 108.3 . . ?
C13 C14 H14A 109.8 . . ?
C13 C14 H14B 109.8 . . ?
O1 C3 H3A 109.5 . . ?
O1 C3 H3B 109.5 . . ?
O1 C3 C4 110.7(4) . . ?
H3A C3 H3B 108.1 . . ?
C4 C3 H3A 109.5 . . ?
C4 C3 H3B 109.5 . . ?
O6 C13 C14 108.3(3) . . ?
O6 C13 H13A 110.0 . . ?
O6 C13 H13B 110.0 . . ?
C14 C13 H13A 110.0 . . ?
C14 C13 H13B 110.0 . . ?
H13A C13 H13B 108.4 . . ?
O3 C7 C8 110.9(3) . . ?
O3 C7 H7A 109.5 . . ?
O3 C7 H7B 109.5 . . ?
C8 C7 H7A 109.5 . . ?
C8 C7 H7B 109.5 . . ?
H7A C7 H7B 108.0 . . ?
O2 C4 C3 111.5(4) . . ?
O2 C4 H4A 109.3 . . ?
O2 C4 H4B 109.3 . . ?
C3 C4 H4A 109.3 . . ?
C3 C4 H4B 109.3 . . ?
H4A C4 H4B 108.0 . . ?
O3 C6 H6A 109.2 . . ?
O3 C6 H6B 109.2 . . ?
O3 C6 C5 111.9(4) . . ?
H6A C6 H6B 107.9 . . ?
C5 C6 H6A 109.2 . . ?
C5 C6 H6B 109.2 . . ?
O2 C5 C6 112.4(4) . . ?
O2 C5 H5A 109.1 . . ?
O2 C5 H5B 109.1 . . ?
C6 C5 H5A 109.1 . . ?
C6 C5 H5B 109.1 . . ?
H5A C5 H5B 107.9 . . ?
N1 C1A H1AD 104.6 . . ?
N1 C1A H1AE 104.6 . . ?
H1AD C1A H1AE 105.7 . . ?
C2A C1A N1 131(2) . . ?
C2A C1A H1AD 104.6 . . ?
C2A C1A H1AE 104.6 . . ?
N1 C1 H1A 106.2 . . ?
N1 C1 H1B 106.2 . . ?
H1A C1 H1B 106.4 . . ?
C2 C1 N1 124.4(12) . . ?
C2 C1 H1A 106.2 . . ?
C2 C1 H1B 106.2 . . ?
C1 C2 Br1 111.4(11) . . ?
C1 C2 H2A 109.3 . . ?
C1 C2 H2B 109.3 . . ?
Br1 C2 H2A 109.3 . . ?
Br1 C2 H2B 109.3 . . ?
H2A C2 H2B 108.0 . . ?
C1A C2A Br1B 113.2(12) . . ?
C1A C2A H2AA 108.9 . . ?
C1A C2A H2AB 108.9 . . ?
Br1B C2A H2AA 108.9 . . ?
Br1B C2A H2AB 108.9 . . ?
H2AA C2A H2AB 107.8 . . ?

loop_
_geom_bond_atom_site_label_1
_geom_bond_atom_site_label_2
_geom_bond_distance
_geom_bond_site_symmetry_2
_geom_bond_publ_flag
Ni1 S1 2.1687(8) . ?
Ni1 S2 2.1611(8) . ?
Ni1 S7 2.1548(8) . ?
Ni1 S6 2.1690(8) . ?
S1 C15 1.717(3) . ?
S3 C15 1.747(3) . ?
S3 C17 1.733(3) . ?
S9 C19 1.747(3) . ?
S9 C20 1.720(3) . ?
S4 C16 1.736(3) . ?
S4 C17 1.716(3) . ?
S2 C16 1.716(3) . ?
S7 C19 1.707(3) . ?
S6 C18 1.713(3) . ?
S8 C18 1.744(3) . ?
S8 C20 1.733(3) . ?
S5 C17 1.653(3) . ?
S10 C20 1.646(3) . ?
O5 C10 1.420(4) . ?
O5 C11 1.420(4) . ?
O6 C12 1.414(4) . ?
O6 C13 1.408(4) . ?
O4 C8 1.387(4) . ?
O4 C9 1.418(4) . ?
O1 C14 1.416(4) . ?
O1 C3 1.416(5) . ?
N1 H1BD 0.8900 . ?
N1 H1BE 0.8900 . ?
N1 H1BF 0.8900 . ?
N1 H1AA 0.8900 . ?
N1 H1AB 0.8900 . ?
N1 H1AC 0.8900 . ?
N1 C1A 1.58(2) . ?
N1 C1 1.434(14) . ?
O3 C7 1.399(4) . ?
O3 C6 1.403(5) . ?
O2 C4 1.397(4) . ?
O2 C5 1.382(4) . ?
C19 C18 1.354(4) . ?
C15 C16 1.359(4) . ?
C10 H10A 0.9700 . ?
C10 H10B 0.9700 . ?
C10 C9 1.478(5) . ?
C8 H8A 0.9700 . ?
C8 H8B 0.9700 . ?
C8 C7 1.468(5) . ?
C11 H11A 0.9700 . ?
C11 H11B 0.9700 . ?
C11 C12 1.481(5) . ?
C12 H12A 0.9700 . ?
C12 H12B 0.9700 . ?
C9 H9A 0.9700 . ?
C9 H9B 0.9700 . ?
C14 H14A 0.9700 . ?
C14 H14B 0.9700 . ?
C14 C13 1.491(5) . ?
C3 H3A 0.9700 . ?
C3 H3B 0.9700 . ?
C3 C4 1.434(6) . ?
C13 H13A 0.9700 . ?
C13 H13B 0.9700 . ?
C7 H7A 0.9700 . ?
C7 H7B 0.9700 . ?
C4 H4A 0.9700 . ?
C4 H4B 0.9700 . ?
C6 H6A 0.9700 . ?
C6 H6B 0.9700 . ?
C6 C5 1.445(6) . ?
C5 H5A 0.9700 . ?
C5 H5B 0.9700 . ?
C1A H1AD 0.9700 . ?
C1A H1AE 0.9700 . ?
C1A C2A 1.19(2) . ?
C1 H1A 0.9700 . ?
C1 H1B 0.9700 . ?
C1 C2 1.310(17) . ?
Br1B C2A 1.842(13) . ?
Br1 C2 1.658(13) . ?
C2 H2A 0.9700 . ?
C2 H2B 0.9700 . ?
C2A H2AA 0.9700 . ?
C2A H2AB 0.9700 . ?

loop_
_geom_torsion_atom_site_label_1
_geom_torsion_atom_site_label_2
_geom_torsion_atom_site_label_3
_geom_torsion_atom_site_label_4
_geom_torsion
_geom_torsion_site_symmetry_1
_geom_torsion_site_symmetry_2
_geom_torsion_site_symmetry_3
_geom_torsion_site_symmetry_4
_geom_torsion_publ_flag
Ni1 S1 C15 S3 178.56(16) . . . . ?
Ni1 S1 C15 C16 1.2(3) . . . . ?
Ni1 S2 C16 S4 -178.51(16) . . . . ?
Ni1 S2 C16 C15 0.2(3) . . . . ?
Ni1 S7 C19 S9 178.28(16) . . . . ?
Ni1 S7 C19 C18 -1.0(3) . . . . ?
Ni1 S6 C18 S8 -179.82(18) . . . . ?
Ni1 S6 C18 C19 0.4(3) . . . . ?
S1 C15 C16 S4 177.78(16) . . . . ?
S1 C15 C16 S2 -1.0(4) . . . . ?
S3 C15 C16 S4 0.2(3) . . . . ?
S3 C15 C16 S2 -178.54(16) . . . . ?
S9 C19 C18 S6 -178.90(18) . . . . ?
S9 C19 C18 S8 1.3(3) . . . . ?
S7 C19 C18 S6 0.4(4) . . . . ?
S7 C19 C18 S8 -179.37(17) . . . . ?
O5 C10 C9 O4 -66.6(4) . . . . ?
O5 C11 C12 O6 62.9(4) . . . . ?
O4 C8 C7 O3 53.1(5) . . . . ?
O1 C14 C13 O6 -64.9(5) . . . . ?
O1 C3 C4 O2 63.7(5) . . . . ?
N1 C1A C2A Br1B 77.5(19) . . . . ?
N1 C1 C2 Br1 -95.1(18) . . . . ?
O3 C6 C5 O2 -58.5(6) . . . . ?
C19 S9 C20 S8 0.4(2) . . . . ?
C19 S9 C20 S10 -179.4(2) . . . . ?
C15 S3 C17 S4 -0.8(2) . . . . ?
C15 S3 C17 S5 179.4(2) . . . . ?
C16 S4 C17 S3 0.9(2) . . . . ?
C16 S4 C17 S5 -179.3(2) . . . . ?
C18 S8 C20 S9 0.1(2) . . . . ?
C18 S8 C20 S10 180.0(2) . . . . ?
C20 S9 C19 S7 179.6(2) . . . . ?
C20 S9 C19 C18 -1.1(3) . . . . ?
C20 S8 C18 S6 179.4(2) . . . . ?
C20 S8 C18 C19 -0.9(3) . . . . ?
C17 S3 C15 S1 -177.2(2) . . . . ?
C17 S3 C15 C16 0.3(3) . . . . ?
C17 S4 C16 S2 178.1(2) . . . . ?
C17 S4 C16 C15 -0.7(3) . . . . ?
C10 O5 C11 C12 -178.4(3) . . . . ?
C8 O4 C9 C10 -172.2(3) . . . . ?
C11 O5 C10 C9 -173.9(3) . . . . ?
C12 O6 C13 C14 -168.8(3) . . . . ?
C9 O4 C8 C7 171.0(4) . . . . ?
C14 O1 C3 C4 -177.8(4) . . . . ?
C3 O1 C14 C13 171.1(4) . . . . ?
C13 O6 C12 C11 171.9(3) . . . . ?
C7 O3 C6 C5 -175.2(4) . . . . ?
C4 O2 C5 C6 -170.6(4) . . . . ?
C6 O3 C7 C8 -172.8(4) . . . . ?
C5 O2 C4 C3 171.1(5) . . . . ?
